data_2232803
loop_
_publ_author_name
'Jing, Lin-Lin'
'Ma, Hui-Ping'
'Fan, Xiao-Fei'
'He, Lei'
'Jia, Zheng-Ping'

_publ_section_title
;
 2-[4-(2-Hydroxyethoxy)phenyl]-4,4,5,5-tetramethyl-2-imidazoline-1-oxyl
 3-oxide
;
_journal_coeditor_code IS5006
_journal_issue 12
_journal_name_full 'Acta Crystallographica Section E'
_journal_page_first o3348
_journal_paper_doi 10.1107/S160053681104815X
_journal_volume 67
_journal_year 2011
_chemical_formula_iupac 'C15 H21 N2 O4'
_chemical_formula_moiety 'C15 H21 N2 O4'
_chemical_formula_sum 'C15 H21 N2 O4'
_chemical_formula_weight 293.34
_chemical_name_systematic
;
2-[4-(2-Hydroxyethoxy)phenyl]-4,4,5,5-tetramethyl-2-imidazoline-1-oxyl 3-oxide
;
_space_group_IT_number 61
_symmetry_cell_setting orthorhombic
_symmetry_space_group_name_Hall '-P 2ac 2ab'
_symmetry_space_group_name_H-M 'P b c a'
_atom_sites_solution_hydrogens geom
_atom_sites_solution_primary direct
_atom_sites_solution_secondary difmap
_audit_creation_method SHELXL-97
_cell_angle_alpha 90.00
_cell_angle_beta 90.00
_cell_angle_gamma 90.00
_cell_formula_units_Z 8
_cell_length_a 8.869(3)
_cell_length_b 16.050(5)
_cell_length_c 20.925(6)
_cell_measurement_reflns_used 3005
_cell_measurement_temperature 296(2)
_cell_measurement_theta_max 21.60
_cell_measurement_theta_min 2.54
_cell_volume 2978.6(16)
_computing_cell_refinement 'SAINT (Bruker, 2007)'
_computing_data_collection 'APEX2 (Bruker, 2007)'
_computing_data_reduction 'SAINT (Bruker, 2007'
_computing_molecular_graphics 'ORTEP-3 (Farrugia, 1997)'
_computing_publication_material 'SHELXTL (Sheldrick, 2008) and PLATON (Spek, 2009)'
_computing_structure_refinement 'SHELXL97 (Sheldrick, 2008)'
_computing_structure_solution 'SHELXS97 (Sheldrick, 2008)'
_diffrn_ambient_temperature 296(2)
_diffrn_measured_fraction_theta_full 0.999
_diffrn_measured_fraction_theta_max 0.999
_diffrn_measurement_device_type 'Bruker APEXII CCD'
_diffrn_measurement_method '\f and \w scans'
_diffrn_radiation_monochromator graphite
_diffrn_radiation_source 'fine-focus sealed tube'
_diffrn_radiation_type MoK\a
_diffrn_radiation_wavelength 0.71073
_diffrn_reflns_av_R_equivalents 0.0536
_diffrn_reflns_av_sigmaI/netI 0.0486
_diffrn_reflns_limit_h_max 10
_diffrn_reflns_limit_h_min -10
_diffrn_reflns_limit_k_max 19
_diffrn_reflns_limit_k_min -17
_diffrn_reflns_limit_l_max 25
_diffrn_reflns_limit_l_min -25
_diffrn_reflns_number 20164
_diffrn_reflns_theta_full 25.50
_diffrn_reflns_theta_max 25.50
_diffrn_reflns_theta_min 2.54
_exptl_absorpt_coefficient_mu 0.095
_exptl_absorpt_correction_T_max 0.9793
_exptl_absorpt_correction_T_min 0.9756
_exptl_absorpt_correction_type multi-scan
_exptl_absorpt_process_details '(SADABS; Bruker, 2007)'
_exptl_crystal_colour blue
_exptl_crystal_density_diffrn 1.308
_exptl_crystal_density_method 'not measured'
_exptl_crystal_description block
_exptl_crystal_F_000 1256
_exptl_crystal_size_max 0.26
_exptl_crystal_size_mid 0.23
_exptl_crystal_size_min 0.22
_refine_diff_density_max 0.219
_refine_diff_density_min -0.253
_refine_ls_extinction_method none
_refine_ls_goodness_of_fit_ref 0.954
_refine_ls_hydrogen_treatment constr
_refine_ls_matrix_type full
_refine_ls_number_parameters 195
_refine_ls_number_reflns 2774
_refine_ls_number_restraints 0
_refine_ls_restrained_S_all 0.954
_refine_ls_R_factor_all 0.0740
_refine_ls_R_factor_gt 0.0472
_refine_ls_shift/su_max 0.000
_refine_ls_shift/su_mean 0.000
_refine_ls_structure_factor_coef Fsqd
_refine_ls_weighting_details 'calc w=1/[\s^2^(Fo^2^)+(0.1000P)^2^+0.8575P] where P=(Fo^2^+2Fc^2^)/3'
_refine_ls_weighting_scheme calc
_refine_ls_wR_factor_gt 0.1357
_refine_ls_wR_factor_ref 0.1633
_reflns_number_gt 1928
_reflns_number_total 2774
_reflns_threshold_expression I>2sigma(I)
_cod_data_source_file is5006.cif
_cod_data_source_block I
_cod_original_cell_volume 2978.7(16)
_cod_database_code 2232803
_cod_database_fobs_code 2232803

loop_
_symmetry_equiv_pos_as_xyz
'x, y, z'
'-x+1/2, -y, z+1/2'
'-x, y+1/2, -z+1/2'
'x+1/2, -y+1/2, -z'
'-x, -y, -z'
'x-1/2, y, -z-1/2'
'x, -y-1/2, z-1/2'
'-x-1/2, y-1/2, z'

loop_
_atom_site_type_symbol
_atom_site_label
_atom_site_fract_x
_atom_site_fract_y
_atom_site_fract_z
_atom_site_U_iso_or_equiv
_atom_site_adp_type
_atom_site_calc_flag
_atom_site_refinement_flags
_atom_site_occupancy
_atom_site_symmetry_multiplicity
C C1 0.8584(2) 1.12763(14) 0.33524(10) 0.0381(5) Uani d . 1 1
C C2 0.8507(3) 1.05283(14) 0.38244(10) 0.0401(5) Uani d . 1 1
C C3 0.8131(2) 1.00297(13) 0.27718(9) 0.0338(5) Uani d . 1 1
C C4 0.7901(2) 0.94682(13) 0.22347(9) 0.0333(5) Uani d . 1 1
C C5 0.6890(3) 0.88085(13) 0.22601(10) 0.0405(5) Uani d . 1 1
H H5 0.6343 0.8719 0.2633 0.049 Uiso calc R 1 1
C C6 0.6678(3) 0.82848(13) 0.17472(10) 0.0405(5) Uani d . 1 1
H H6 0.5986 0.7851 0.1773 0.049 Uiso calc R 1 1
C C7 0.7503(3) 0.84085(13) 0.11912(9) 0.0351(5) Uani d . 1 1
C C8 0.8535(3) 0.90560(15) 0.11621(10) 0.0417(6) Uani d . 1 1
H H8 0.9098 0.9136 0.0792 0.050 Uiso calc R 1 1
C C9 0.8733(3) 0.95792(14) 0.16734(10) 0.0399(6) Uani d . 1 1
H H9 0.9427 1.0012 0.1647 0.048 Uiso calc R 1 1
C C10 0.6427(3) 0.72306(15) 0.06578(10) 0.0463(6) Uani d . 1 1
H H10A 0.5408 0.7395 0.0770 0.056 Uiso calc R 1 1
H H10B 0.6778 0.6829 0.0971 0.056 Uiso calc R 1 1
C C11 0.6449(3) 0.68517(19) 0.00040(12) 0.0586(7) Uani d . 1 1
H H11A 0.5780 0.6374 -0.0007 0.070 Uiso calc R 1 1
H H11B 0.6087 0.7255 -0.0305 0.070 Uiso calc R 1 1
C C12 0.7205(3) 1.18423(16) 0.33598(13) 0.0550(7) Uani d . 1 1
H H12A 0.7275 1.2236 0.3016 0.083 Uiso calc R 1 1
H H12B 0.7161 1.2135 0.3759 0.083 Uiso calc R 1 1
H H12C 0.6311 1.1512 0.3309 0.083 Uiso calc R 1 1
C C13 1.0013(3) 1.17980(17) 0.33876(13) 0.0569(7) Uani d . 1 1
H H13A 1.0871 1.1452 0.3300 0.085 Uiso calc R 1 1
H H13B 1.0106 1.2034 0.3807 0.085 Uiso calc R 1 1
H H13C 0.9962 1.2238 0.3077 0.085 Uiso calc R 1 1
C C14 0.7400(4) 1.06293(18) 0.43721(12) 0.0653(8) Uani d . 1 1
H H14A 0.6413 1.0741 0.4204 0.098 Uiso calc R 1 1
H H14B 0.7711 1.1085 0.4638 0.098 Uiso calc R 1 1
H H14C 0.7375 1.0126 0.4620 0.098 Uiso calc R 1 1
C C15 1.0041(3) 1.02474(19) 0.40759(13) 0.0638(8) Uani d . 1 1
H H15A 0.9929 0.9733 0.4305 0.096 Uiso calc R 1 1
H H15B 1.0440 1.0665 0.4357 0.096 Uiso calc R 1 1
H H15C 1.0720 1.0167 0.3724 0.096 Uiso calc R 1 1
N N1 0.8557(2) 1.08321(11) 0.27221(8) 0.0368(4) Uani d . 1 1
N N2 0.7976(2) 0.98429(11) 0.33930(8) 0.0374(5) Uani d . 1 1
O O1 0.8756(2) 1.12342(10) 0.21999(7) 0.0558(5) Uani d . 1 1
O O2 0.7595(2) 0.91285(10) 0.36180(7) 0.0581(5) Uani d . 1 1
O O3 0.73915(18) 0.79412(10) 0.06528(7) 0.0464(4) Uani d . 1 1
O O4 0.7906(3) 0.66024(15) -0.01595(10) 0.0783(7) Uani d . 1 1
H H4 0.7890 0.6369 -0.0508 0.117 Uiso calc R 1 1

loop_
_atom_site_aniso_label
_atom_site_aniso_U_11
_atom_site_aniso_U_22
_atom_site_aniso_U_33
_atom_site_aniso_U_12
_atom_site_aniso_U_13
_atom_site_aniso_U_23
C1 0.0401(12) 0.0392(13) 0.0350(11) -0.0033(10) 0.0006(9) -0.0095(9)
C2 0.0493(13) 0.0421(13) 0.0288(10) -0.0015(10) -0.0004(9) -0.0067(9)
C3 0.0397(11) 0.0330(12) 0.0289(10) 0.0003(10) 0.0010(8) 0.0005(8)
C4 0.0399(12) 0.0319(11) 0.0280(10) 0.0023(9) -0.0011(8) 0.0003(8)
C5 0.0521(13) 0.0402(13) 0.0293(10) -0.0037(11) 0.0089(9) -0.0004(9)
C6 0.0537(14) 0.0347(12) 0.0331(11) -0.0076(10) 0.0056(10) -0.0016(9)
C7 0.0421(12) 0.0342(11) 0.0289(10) 0.0037(9) -0.0009(9) -0.0045(8)
C8 0.0444(12) 0.0491(14) 0.0315(11) -0.0040(11) 0.0113(9) -0.0042(9)
C9 0.0422(13) 0.0423(13) 0.0352(11) -0.0078(10) 0.0065(9) -0.0050(9)
C10 0.0536(14) 0.0489(14) 0.0363(11) -0.0112(11) -0.0006(10) -0.0037(10)
C11 0.0661(18) 0.0676(18) 0.0420(14) -0.0164(14) -0.0063(12) -0.0132(12)
C12 0.0545(16) 0.0485(15) 0.0621(16) 0.0082(12) -0.0003(12) -0.0064(12)
C13 0.0537(16) 0.0619(17) 0.0550(15) -0.0171(13) -0.0008(12) -0.0081(13)
C14 0.092(2) 0.0601(17) 0.0438(14) -0.0058(15) 0.0248(14) -0.0106(12)
C15 0.0679(18) 0.0708(19) 0.0527(15) 0.0060(15) -0.0233(14) 0.0018(13)
N1 0.0449(11) 0.0363(10) 0.0293(9) -0.0035(8) 0.0014(7) -0.0010(7)
N2 0.0505(11) 0.0355(10) 0.0261(8) -0.0023(8) 0.0013(7) 0.0005(7)
O1 0.0892(14) 0.0420(10) 0.0363(9) -0.0110(9) 0.0059(8) 0.0083(7)
O2 0.0993(14) 0.0428(10) 0.0322(8) -0.0155(10) 0.0016(8) 0.0072(7)
O3 0.0640(11) 0.0435(9) 0.0317(8) -0.0112(8) 0.0074(7) -0.0106(6)
O4 0.0952(17) 0.0864(16) 0.0532(12) 0.0100(13) 0.0002(10) -0.0280(10)

loop_
_atom_type_symbol
_atom_type_description
_atom_type_scat_dispersion_real
_atom_type_scat_dispersion_imag
_atom_type_scat_source
C C 0.0033 0.0016 'International Tables Vol C Tables 4.2.6.8 and 6.1.1.4'
H H 0.0000 0.0000 'International Tables Vol C Tables 4.2.6.8 and 6.1.1.4'
N N 0.0061 0.0033 'International Tables Vol C Tables 4.2.6.8 and 6.1.1.4'
O O 0.0106 0.0060 'International Tables Vol C Tables 4.2.6.8 and 6.1.1.4'

loop_
_geom_angle_atom_site_label_1
_geom_angle_atom_site_label_2
_geom_angle_atom_site_label_3
_geom_angle
N1 C1 C13 108.57(17)
N1 C1 C12 106.21(18)
C13 C1 C12 109.9(2)
N1 C1 C2 101.00(16)
C13 C1 C2 115.53(19)
C12 C1 C2 114.71(19)
N2 C2 C14 109.3(2)
N2 C2 C15 105.71(19)
C14 C2 C15 110.4(2)
N2 C2 C1 101.41(16)
C14 C2 C1 115.2(2)
C15 C2 C1 114.0(2)
N2 C3 N1 108.50(17)
N2 C3 C4 126.58(19)
N1 C3 C4 124.91(18)
C5 C4 C9 118.04(18)
C5 C4 C3 122.21(18)
C9 C4 C3 119.75(19)
C6 C5 C4 121.61(19)
C6 C5 H5 119.2
C4 C5 H5 119.2
C5 C6 C7 119.6(2)
C5 C6 H6 120.2
C7 C6 H6 120.2
O3 C7 C8 115.21(18)
O3 C7 C6 125.3(2)
C8 C7 C6 119.47(18)
C9 C8 C7 120.63(19)
C9 C8 H8 119.7
C7 C8 H8 119.7
C8 C9 C4 120.6(2)
C8 C9 H9 119.7
C4 C9 H9 119.7
O3 C10 C11 108.08(19)
O3 C10 H10A 110.1
C11 C10 H10A 110.1
O3 C10 H10B 110.1
C11 C10 H10B 110.1
H10A C10 H10B 108.4
O4 C11 C10 110.7(2)
O4 C11 H11A 109.5
C10 C11 H11A 109.5
O4 C11 H11B 109.5
C10 C11 H11B 109.5
H11A C11 H11B 108.1
C1 C12 H12A 109.5
C1 C12 H12B 109.5
H12A C12 H12B 109.5
C1 C12 H12C 109.5
H12A C12 H12C 109.5
H12B C12 H12C 109.5
C1 C13 H13A 109.5
C1 C13 H13B 109.5
H13A C13 H13B 109.5
C1 C13 H13C 109.5
H13A C13 H13C 109.5
H13B C13 H13C 109.5
C2 C14 H14A 109.5
C2 C14 H14B 109.5
H14A C14 H14B 109.5
C2 C14 H14C 109.5
H14A C14 H14C 109.5
H14B C14 H14C 109.5
C2 C15 H15A 109.5
C2 C15 H15B 109.5
H15A C15 H15B 109.5
C2 C15 H15C 109.5
H15A C15 H15C 109.5
H15B C15 H15C 109.5
O1 N1 C3 125.90(17)
O1 N1 C1 120.55(17)
C3 N1 C1 113.06(16)
O2 N2 C3 125.57(17)
O2 N2 C2 121.12(16)
C3 N2 C2 112.80(17)
C7 O3 C10 118.67(16)
C11 O4 H4 109.5

loop_
_geom_bond_atom_site_label_1
_geom_bond_atom_site_label_2
_geom_bond_distance
C1 N1 1.499(3)
C1 C13 1.520(3)
C1 C12 1.524(3)
C1 C2 1.556(3)
C2 N2 1.499(3)
C2 C14 1.518(3)
C2 C15 1.527(4)
C3 N2 1.341(3)
C3 N1 1.346(3)
C3 C4 1.455(3)
C4 C5 1.389(3)
C4 C9 1.398(3)
C5 C6 1.376(3)
C5 H5 0.9300
C6 C7 1.389(3)
C6 H6 0.9300
C7 O3 1.357(2)
C7 C8 1.386(3)
C8 C9 1.371(3)
C8 H8 0.9300
C9 H9 0.9300
C10 O3 1.426(3)
C10 C11 1.497(3)
C10 H10A 0.9700
C10 H10B 0.9700
C11 O4 1.395(3)
C11 H11A 0.9700
C11 H11B 0.9700
C12 H12A 0.9600
C12 H12B 0.9600
C12 H12C 0.9600
C13 H13A 0.9600
C13 H13B 0.9600
C13 H13C 0.9600
C14 H14A 0.9600
C14 H14B 0.9600
C14 H14C 0.9600
C15 H15A 0.9600
C15 H15B 0.9600
C15 H15C 0.9600
N1 O1 1.281(2)
N2 O2 1.285(2)
O4 H4 0.8200

loop_
_geom_hbond_atom_site_label_D
_geom_hbond_atom_site_label_H
_geom_hbond_atom_site_label_A
_geom_hbond_site_symmetry_A
_geom_hbond_distance_DH
_geom_hbond_distance_HA
_geom_hbond_distance_DA
_geom_hbond_angle_DHA
O4 H4 O2 7_575 0.82 2.01 2.828(3) 173
C12 H12C O1 6_556 0.96 2.54 3.418(3) 152
C15 H15C Cg2 6_656 0.96 2.80 3.570(3) 138

loop_
_geom_torsion_atom_site_label_1
_geom_torsion_atom_site_label_2
_geom_torsion_atom_site_label_3
_geom_torsion_atom_site_label_4
_geom_torsion
N1 C1 C2 N2 -16.7(2)
C13 C1 C2 N2 -133.60(19)
C12 C1 C2 N2 97.0(2)
N1 C1 C2 C14 -134.5(2)
C13 C1 C2 C14 108.6(2)
C12 C1 C2 C14 -20.8(3)
N1 C1 C2 C15 96.4(2)
C13 C1 C2 C15 -20.5(3)
C12 C1 C2 C15 -149.9(2)
N2 C3 C4 C5 29.5(3)
N1 C3 C4 C5 -151.3(2)
N2 C3 C4 C9 -149.5(2)
N1 C3 C4 C9 29.7(3)
C9 C4 C5 C6 -1.3(3)
C3 C4 C5 C6 179.6(2)
C4 C5 C6 C7 0.7(4)
C5 C6 C7 O3 -179.5(2)
C5 C6 C7 C8 0.3(3)
O3 C7 C8 C9 179.1(2)
C6 C7 C8 C9 -0.8(3)
C7 C8 C9 C4 0.2(3)
C5 C4 C9 C8 0.8(3)
C3 C4 C9 C8 179.9(2)
O3 C10 C11 O4 60.5(3)
N2 C3 N1 O1 -177.2(2)
C4 C3 N1 O1 3.5(3)
N2 C3 N1 C1 -5.2(2)
C4 C3 N1 C1 175.45(19)
C13 C1 N1 O1 -51.1(3)
C12 C1 N1 O1 67.0(2)
C2 C1 N1 O1 -172.97(19)
C13 C1 N1 C3 136.5(2)
C12 C1 N1 C3 -105.4(2)
C2 C1 N1 C3 14.6(2)
N1 C3 N2 O2 -179.3(2)
C4 C3 N2 O2 0.0(4)
N1 C3 N2 C2 -7.4(2)
C4 C3 N2 C2 171.86(19)
C14 C2 N2 O2 -49.8(3)
C15 C2 N2 O2 69.0(3)
C1 C2 N2 O2 -171.79(19)
C14 C2 N2 C3 138.0(2)
C15 C2 N2 C3 -103.3(2)
C1 C2 N2 C3 15.9(2)
C8 C7 O3 C10 176.0(2)
C6 C7 O3 C10 -4.1(3)
C11 C10 O3 C7 177.4(2)
